data_7702840
loop_
_publ_author_name
'Baker, Robert J.'
'Edwards, Peter G.'
'Gracia-Mora, Jes??s'
'Ingold, Florent'
'Abdul Malik, K. M.'

_publ_section_title
;
 Manganese and rhenium triphosphorus macrocycle complexes and reactions
 with alkenes
;
_journal_issue 21
_journal_name_full 'Journal of the Chemical Society, Dalton Transactions'
_journal_page_first 3985
_journal_paper_doi 10.1039/b205754a
_journal_year 2002
_chemical_formula_sum 'C21 H45 Cl3 P3 Re'
_chemical_formula_weight 683.03
_space_group_IT_number 62
_space_group_name_Hall '-P 2ac 2n'
_space_group_name_H-M_alt 'P n m a'
_symmetry_cell_setting orthorhombic
_symmetry_space_group_name_H-M 'P n m a'
_atom_sites_solution_hydrogens geom
_atom_sites_solution_primary direct
_atom_sites_solution_secondary difmap
_audit_creation_method SHELXL-97
_cell_angle_alpha 90.00
_cell_angle_beta 90.00
_cell_angle_gamma 90.00
_cell_formula_units_Z 4
_cell_length_a 14.409(3)
_cell_length_b 15.947(3)
_cell_length_c 11.737(2)
_cell_measurement_reflns_used 'all observed relections in the entire data set'
_cell_measurement_temperature 150(2)
_cell_measurement_theta_max 25.35
_cell_measurement_theta_min 2.24
_cell_volume 2696.9(9)
_computing_cell_refinement 'DENZO (Otwinowski & Minor, 1997)''
_computing_data_collection 'DENZO (Otwinowski & Minor, 1997)'
_computing_data_reduction 'DENZO (Otwinowski & Minor, 1997)''
_computing_molecular_graphics 'ORTEP-3 for Windows (Farrigia, 1997)'
_computing_publication_material 'SHELXL-97 (Sheldrick, 1997)'
_computing_structure_refinement 'SHELXL-97 (Sheldrick, 1997)'
_computing_structure_solution 'SHELXS-97 (Sheldrick, 1990)'
_diffrn_ambient_temperature 150(2)
_diffrn_measured_fraction_theta_full 0.996
_diffrn_measured_fraction_theta_max 0.996
_diffrn_measurement_device_type 'Bruker-Nonius CCD area detector'
_diffrn_measurement_method 'theta & omega scans'
_diffrn_radiation_monochromator graphite
_diffrn_radiation_source 'fine-focus sealed tube'
_diffrn_radiation_type MoK\a
_diffrn_radiation_wavelength 0.71073
_diffrn_reflns_av_R_equivalents 0.2675
_diffrn_reflns_av_sigmaI/netI 0.1586
_diffrn_reflns_limit_h_max 0
_diffrn_reflns_limit_h_min -17
_diffrn_reflns_limit_k_max 0
_diffrn_reflns_limit_k_min -19
_diffrn_reflns_limit_l_max 14
_diffrn_reflns_limit_l_min -14
_diffrn_reflns_number 9845
_diffrn_reflns_theta_full 25.35
_diffrn_reflns_theta_max 25.35
_diffrn_reflns_theta_min 2.24
_exptl_absorpt_coefficient_mu 4.988
_exptl_absorpt_correction_T_max 0.4353
_exptl_absorpt_correction_T_min 0.3686
_exptl_absorpt_process_details 'SORTAV (Blessing, 1997)'
_exptl_crystal_density_diffrn 1.682
_exptl_crystal_density_method 'not measured'
_exptl_crystal_description bloc
_exptl_crystal_F_000 1368
_exptl_crystal_size_max 0.25
_exptl_crystal_size_mid 0.20
_exptl_crystal_size_min 0.20
_refine_diff_density_max 4.555
_refine_diff_density_min -4.258
_refine_diff_density_rms 0.307
_refine_ls_extinction_method none
_refine_ls_goodness_of_fit_ref 1.004
_refine_ls_hydrogen_treatment
'The hydrogen atoms of the disordered groups were ignored; others included in the riding model'
_refine_ls_matrix_type full
_refine_ls_number_parameters 151
_refine_ls_number_reflns 2556
_refine_ls_number_restraints 8
_refine_ls_restrained_S_all 1.006
_refine_ls_R_factor_all 0.0677
_refine_ls_R_factor_gt 0.0641
_refine_ls_shift/su_max 0.000
_refine_ls_shift/su_mean 0.000
_refine_ls_structure_factor_coef Fsqd
_refine_ls_weighting_details 'calc w=1/[\s^2^(Fo^2^)+(0.0610P)^2^+0.0000P] where P=(Fo^2^+2Fc^2^)/3'
_refine_ls_weighting_scheme calc
_refine_ls_wR_factor_gt 0.1492
_refine_ls_wR_factor_ref 0.1508
_reflns_number_gt 2191
_reflns_number_total 2556
_reflns_threshold_expression >2sigma(I)
_cod_data_source_file b205754a.txt
_cod_data_source_block s921
_cod_depositor_comments
;
The following automatic conversions were performed:

data item '_symmetry_cell_setting' value 'Orthorhombic' was changed
to 'orthorhombic' in accordance with the
/home/saulius/struct/COD-crude-data/automatic-downloads/DataCite-retrospective/RSC/depositions/lib/dictionaries/cif_core.dic
dictionary named 'cif_core.dic' version 2.4.2 last updated on
2011-04-26.

Automatic conversion script
Id: cif_fix_values 6909 2019-04-08 15:41:33Z antanas 
;
_cod_original_sg_symbol_H-M Pnma
_cod_database_code 7702840

loop_
_symmetry_equiv_pos_as_xyz
'x, y, z'
'-x+1/2, -y, z+1/2'
'-x, y+1/2, -z'
'x+1/2, -y+1/2, -z+1/2'
'-x, -y, -z'
'x-1/2, y, -z-1/2'
'x, -y-1/2, z'
'-x-1/2, y-1/2, z-1/2'

loop_
_atom_site_label
_atom_site_type_symbol
_atom_site_fract_x
_atom_site_fract_y
_atom_site_fract_z
_atom_site_U_iso_or_equiv
_atom_site_adp_type
_atom_site_occupancy
_atom_site_symmetry_multiplicity
_atom_site_calc_flag
_atom_site_refinement_flags
_atom_site_disorder_assembly
_atom_site_disorder_group
Re1 Re 0.10743(2) 0.2500 0.33525(3) 0.0194(2) Uani 1 2 d S . .
Cl1 Cl 0.19270(17) 0.2500 0.15852(17) 0.0223(5) Uani 1 2 d S . .
Cl2 Cl 0.20275(11) 0.35872(10) 0.41945(14) 0.0304(4) Uani 1 1 d . . .
P1 P 0.01018(12) 0.14376(10) 0.25562(15) 0.0222(4) Uani 1 1 d . . .
P2 P 0.02007(19) 0.2500 0.5075(2) 0.0300(6) Uani 1 2 d SD . .
C1 C -0.0929(7) 0.2500 0.1108(10) 0.031(2) Uani 1 2 d S . .
H1A H -0.1288 0.2500 0.0388 0.037 Uiso 1 2 calc SR . .
H1B H -0.1381 0.2500 0.1743 0.037 Uiso 1 2 calc SR . .
C2 C -0.0375(5) 0.1691(4) 0.1165(6) 0.0275(15) Uani 1 1 d . . .
H2A H 0.0143 0.1727 0.0613 0.033 Uiso 1 1 calc R . .
H2B H -0.0781 0.1223 0.0921 0.033 Uiso 1 1 calc R . .
C3 C -0.0955(5) 0.1194(7) 0.3340(6) 0.039(2) Uani 1 1 d . A .
H3A H -0.1394 0.1664 0.3226 0.047 Uiso 1 1 calc R . .
H3B H -0.1238 0.0692 0.2985 0.047 Uiso 1 1 calc R . .
C4 C -0.0884(6) 0.1031(5) 0.4628(7) 0.0391(19) Uani 1 1 d D . .
C5 C -0.0128(9) 0.1407(4) 0.5371(10) 0.037(4) Uani 0.50 1 d PD A 1
C5' C -0.0871(6) 0.1895(6) 0.5201(11) 0.027(3) Uani 0.50 1 d PD . 2
C6 C 0.0618(5) 0.0384(4) 0.2397(7) 0.0271(15) Uani 1 1 d . . .
H6A H 0.0714 0.0156 0.3172 0.033 Uiso 1 1 calc R . .
H6B H 0.0150 0.0024 0.2022 0.033 Uiso 1 1 calc R . .
C7 C 0.1536(6) 0.0275(5) 0.1740(6) 0.0320(18) Uani 1 1 d . . .
H7 H 0.1961 0.0739 0.1976 0.038 Uiso 1 1 calc R . .
C8 C 0.1425(7) 0.0321(7) 0.0468(7) 0.053(2) Uani 1 1 d . . .
H8A H 0.2032 0.0253 0.0103 0.080 Uiso 1 1 calc R . .
H8B H 0.1163 0.0867 0.0259 0.080 Uiso 1 1 calc R . .
H8C H 0.1008 -0.0126 0.0212 0.080 Uiso 1 1 calc R . .
C9 C 0.1982(7) -0.0537(6) 0.2085(9) 0.060(3) Uani 1 1 d . . .
H9A H 0.2573 -0.0603 0.1679 0.090 Uiso 1 1 calc R . .
H9B H 0.1569 -0.1004 0.1892 0.090 Uiso 1 1 calc R . .
H9C H 0.2096 -0.0534 0.2908 0.090 Uiso 1 1 calc R . .
C10 C 0.1013(7) 0.2500 0.6266(7) 0.058(4) Uani 1 2 d SD . .
C11 C 0.0808(8) 0.2737(8) 0.7494(8) 0.037(4) Uani 0.50 1 d PD . .
C12 C 0.1648(10) 0.2500 0.8212(11) 0.052(4) Uani 1 2 d SD . .
C13 C -0.0121(9) 0.2500 0.8028(10) 0.055(4) Uani 1 2 d SD . .

loop_
_atom_site_aniso_label
_atom_site_aniso_U_11
_atom_site_aniso_U_22
_atom_site_aniso_U_33
_atom_site_aniso_U_23
_atom_site_aniso_U_13
_atom_site_aniso_U_12
Re1 0.0139(3) 0.0136(3) 0.0307(3) 0.000 -0.00031(14) 0.000
Cl1 0.0153(12) 0.0183(11) 0.0333(12) 0.000 0.0021(9) 0.000
Cl2 0.0268(10) 0.0240(8) 0.0404(8) -0.0045(7) -0.0056(8) -0.0088(7)
P1 0.0161(8) 0.0156(8) 0.0348(8) -0.0006(7) -0.0001(7) -0.0022(7)
P2 0.0261(15) 0.0317(14) 0.0321(12) 0.000 0.0023(12) 0.000
C1 0.022(5) 0.031(6) 0.039(6) 0.000 -0.008(5) 0.000
C2 0.020(3) 0.024(4) 0.038(3) -0.004(3) -0.006(3) -0.003(3)
C3 0.020(4) 0.047(6) 0.050(5) -0.008(4) 0.010(3) -0.017(4)
C4 0.042(5) 0.029(4) 0.046(4) 0.008(4) 0.007(4) -0.001(4)
C5 0.036(9) 0.037(8) 0.039(7) 0.001(7) -0.007(7) -0.008(7)
C5' 0.022(7) 0.025(7) 0.033(7) 0.001(6) 0.013(6) -0.002(6)
C6 0.022(4) 0.018(3) 0.041(4) 0.002(3) 0.000(3) -0.004(3)
C7 0.028(5) 0.015(3) 0.053(4) -0.006(3) -0.002(3) -0.001(3)
C8 0.053(6) 0.052(6) 0.055(5) -0.016(5) -0.002(5) 0.011(5)
C9 0.054(6) 0.039(5) 0.086(6) 0.011(5) 0.020(6) 0.020(5)
C10 0.028(8) 0.096(14) 0.051(7) 0.000 -0.008(6) 0.000
C11 0.046(9) 0.032(10) 0.034(6) 0.000(6) -0.008(8) -0.009(7)
C12 0.057(10) 0.046(8) 0.054(7) 0.000 -0.019(7) 0.000
C13 0.065(10) 0.054(8) 0.048(6) 0.000 0.022(7) 0.000

loop_
_atom_type_symbol
_atom_type_description
_atom_type_scat_dispersion_real
_atom_type_scat_dispersion_imag
_atom_type_scat_source
C C 0.0033 0.0016 'International Tables Vol C Tables 4.2.6.8 and 6.1.1.4'
H H 0.0000 0.0000 'International Tables Vol C Tables 4.2.6.8 and 6.1.1.4'
P P 0.1023 0.0942 'International Tables Vol C Tables 4.2.6.8 and 6.1.1.4'
Cl Cl 0.1484 0.1585 'International Tables Vol C Tables 4.2.6.8 and 6.1.1.4'
Re Re -1.0185 7.2310 'International Tables Vol C Tables 4.2.6.8 and 6.1.1.4'

loop_
_geom_angle_atom_site_label_1
_geom_angle_atom_site_label_2
_geom_angle_atom_site_label_3
_geom_angle
_geom_angle_site_symmetry_1
_geom_angle_site_symmetry_3
P2 Re1 P1 91.26(6) . .
P2 Re1 P1 91.26(6) . 7_565
P1 Re1 P1 90.33(8) . 7_565
P2 Re1 Cl1 178.73(9) . .
P1 Re1 Cl1 87.84(6) . .
P1 Re1 Cl1 87.84(6) 7_565 .
P2 Re1 Cl2 87.33(6) . .
P1 Re1 Cl2 178.47(6) . .
P1 Re1 Cl2 89.12(6) 7_565 .
Cl1 Re1 Cl2 93.56(6) . .
P2 Re1 Cl2 87.33(6) . 7_565
P1 Re1 Cl2 89.12(6) . 7_565
P1 Re1 Cl2 178.47(6) 7_565 7_565
Cl1 Re1 Cl2 93.56(6) . 7_565
Cl2 Re1 Cl2 91.40(8) . 7_565
C2 P1 C3 100.7(4) . .
C2 P1 C6 105.3(3) . .
C3 P1 C6 101.2(4) . .
C2 P1 Re1 114.6(2) . .
C3 P1 Re1 116.4(3) . .
C6 P1 Re1 116.6(2) . .
C10 P2 C5' 118.7(5) . .
C10 P2 C5' 118.7(5) . 7_565
C5' P2 C5' 63.7(7) . 7_565
C10 P2 C5 91.1(3) . .
C5' P2 C5 42.8(6) . .
C5' P2 C5 105.5(5) 7_565 .
C10 P2 C5 91.1(3) . 7_565
C5' P2 C5 105.5(5) . 7_565
C5' P2 C5 42.8(6) 7_565 7_565
C5 P2 C5 142.8(10) . 7_565
C10 P2 Re1 108.2(4) . .
C5' P2 Re1 121.1(4) . .
C5' P2 Re1 121.1(4) 7_565 .
C5 P2 Re1 107.2(5) . .
C5 P2 Re1 107.2(5) 7_565 .
C2 C1 C2 116.3(8) 7_565 .
C1 C2 P1 115.3(6) . .
C4 C3 P1 118.5(6) . .
C5 C4 C5' 52.0(7) . .
C5 C4 C3 123.0(8) . .
C5' C4 C3 106.2(8) . .
C4 C5 P2 116.8(6) . .
C4 C5' P2 116.7(6) . .
C4 C5' C5' 154.0(6) . 7_565
P2 C5' C5' 58.1(3) . 7_565
C7 C6 P1 120.0(5) . .
C9 C7 C8 110.8(8) . .
C9 C7 C6 109.3(7) . .
C8 C7 C6 113.5(7) . .
C11 C10 C11 28.8(10) . 7_565
C11 C10 P2 127.1(7) . .
C11 C10 P2 127.1(7) 7_565 .
C11 C11 C10 75.6(5) 7_565 .
C11 C11 C12 75.6(5) 7_565 .
C10 C11 C12 108.0(8) . .
C11 C11 C13 75.7(5) 7_565 .
C10 C11 C13 119.9(10) . .
C12 C11 C13 114.2(11) . .
C11 C12 C11 28.7(10) 7_565 .
C11 C13 C11 28.7(10) 7_565 .

loop_
_geom_bond_atom_site_label_1
_geom_bond_atom_site_label_2
_geom_bond_distance
_geom_bond_site_symmetry_2
Re1 P2 2.381(3) .
Re1 P1 2.3891(17) .
Re1 P1 2.3891(17) 7_565
Re1 Cl1 2.411(2) .
Re1 Cl2 2.4226(16) .
Re1 Cl2 2.4226(16) 7_565
P1 C2 1.817(7) .
P1 C3 1.821(7) .
P1 C6 1.847(7) .
P2 C10 1.823(5) .
P2 C5' 1.826(5) .
P2 C5' 1.826(5) 7_565
P2 C5 1.840(5) .
P2 C5 1.840(5) 7_565
C1 C2 1.519(8) 7_565
C1 C2 1.519(8) .
C3 C4 1.538(10) .
C4 C5 1.520(5) .
C4 C5' 1.535(5) .
C5' C5' 1.928(18) 7_565
C6 C7 1.541(10) .
C7 C9 1.500(11) .
C7 C8 1.504(10) .
C10 C11 1.520(5) .
C10 C11 1.520(5) 7_565
C11 C11 0.76(3) 7_565
C11 C12 1.523(5) .
C11 C13 1.525(5) .
C12 C11 1.523(5) 7_565
C13 C11 1.525(5) 7_565
